data_4327540
loop_
_publ_author_name
'Jide Xu'
'Brendon O'Sulliva'
'Kenneth N. Raymond'

_publ_contact_author
;
Kenneth N. Raymond
Department of Chemistry
University of California
Berkeley, CA  94720-1460
;
_publ_contact_author_email raymond@socrates.berkeley.edu
_publ_contact_author_fax 510-486-5283
_publ_contact_author_phone 510-642-7219
_publ_section_title
;
 Hexadentate Hydroxypyridonate Iron Chelators Based on TREN-Me-3,2-HOPO:
 Variation of Cap Size1
;
_journal_name_full 'Inorganic Chemistry'
_journal_page_first 6731
_journal_page_last 6742
_journal_paper_doi 10.1021/ic025610+
_journal_volume 41
_journal_year 2002
_chemical_formula_moiety
;
Fe (C28 H32 N7 O0), C H CL3, C H4 O, (C6 H14)0.5, (H2 O)0.5
;
_chemical_formula_sum 'C33 H45 Cl3 Fe N7 O10.5'
_chemical_formula_weight 869.99
_chemical_name_systematic
; 
 ? 
;
_space_group_IT_number 14
_symmetry_cell_setting monoclinic
_symmetry_Int_Tables_number 14
_symmetry_space_group_name_Hall '-P 2yn'
_symmetry_space_group_name_H-M 'P 1 21/n 1'
_atom_sites_solution_hydrogens geom
_atom_sites_solution_primary direct
_atom_sites_solution_secondary difmap
_audit_creation_method SHELXL-97
_cell_angle_alpha 90.00
_cell_angle_beta 111.37(3)
_cell_angle_gamma 90.00
_cell_formula_units_Z 4
_cell_length_a 12.520(3)
_cell_length_b 22.577(5)
_cell_length_c 16.525(3)
_cell_measurement_reflns_used 6613
_cell_measurement_temperature 151(2)
_cell_measurement_theta_max 23.24
_cell_measurement_theta_min 3.00
_cell_volume 4349.9(19)
_computing_cell_refinement
; 
SMART (Siemens, 1995) SAINT (Siemens, 1995) 
;
_computing_data_collection 'SMART (Siemens, 1995)'
_computing_data_reduction
; 
SAINT (Siemens, 1995) XPREP (Siemens, 1995) 
;
_computing_structure_refinement 'SHELXL-97 (Sheldrick, 1997)'
_computing_structure_solution 'SHELXS-97 (Sheldrick, 1990)'
_diffrn_ambient_temperature 151(2)
_diffrn_measured_fraction_theta_full 0.892
_diffrn_measured_fraction_theta_max 0.892
_diffrn_measurement_device '3 circle diffractometer'
_diffrn_measurement_method 'omega scans with profile analysis'
_diffrn_radiation_detector 'CCD area detector'
_diffrn_radiation_monochromator graphite
_diffrn_radiation_source 'fine-focus sealed tube'
_diffrn_radiation_type MoK\a
_diffrn_radiation_wavelength 0.71073
_diffrn_reflns_av_R_equivalents 0.0507
_diffrn_reflns_av_sigmaI/netI 0.0668
_diffrn_reflns_limit_h_max 10
_diffrn_reflns_limit_h_min -13
_diffrn_reflns_limit_k_max 23
_diffrn_reflns_limit_k_min -25
_diffrn_reflns_limit_l_max 18
_diffrn_reflns_limit_l_min -9
_diffrn_reflns_number 13711
_diffrn_reflns_theta_full 23.24
_diffrn_reflns_theta_max 23.24
_diffrn_reflns_theta_min 1.60
_diffrn_standards_decay_% 0
_diffrn_standards_interval_count 0
_diffrn_standards_interval_time 0
_diffrn_standards_number 0
_exptl_absorpt_coefficient_mu 0.590
_exptl_absorpt_correction_T_max 0.910
_exptl_absorpt_correction_T_min 0.699
_exptl_absorpt_correction_type empirical
_exptl_crystal_colour red_black
_exptl_crystal_density_diffrn 1.336
_exptl_crystal_description rhombic
_exptl_crystal_F_000 1832
_exptl_crystal_size_max 0.34
_exptl_crystal_size_mid 0.14
_exptl_crystal_size_min 0.09
_refine_diff_density_max 0.522
_refine_diff_density_min -0.474
_refine_diff_density_rms 0.075
_refine_ls_extinction_method none
_refine_ls_goodness_of_fit_ref 1.258
_refine_ls_hydrogen_treatment mixed
_refine_ls_matrix_type full
_refine_ls_number_parameters 498
_refine_ls_number_reflns 5558
_refine_ls_number_restraints 0
_refine_ls_restrained_S_all 1.258
_refine_ls_R_factor_all 0.1174
_refine_ls_R_factor_gt 0.0788
_refine_ls_shift/su_max 0.001
_refine_ls_shift/su_mean 0.000
_refine_ls_structure_factor_coef Fsqd
_refine_ls_weighting_details 'calc w=1/[\s^2^(Fo^2^)+(0.1000P)^2^+0.0000P] where P=(Fo^2^+2Fc^2^)/3'
_refine_ls_weighting_scheme calc
_refine_ls_wR_factor_gt 0.1824
_refine_ls_wR_factor_ref 0.2085
_reflns_number_gt 3788
_reflns_number_total 5558
_reflns_threshold_expression >2sigma(I)
_cod_data_source_file ic0256102B-2_s1_3.cif
_cod_data_source_block FeTR322HOPO
_cod_original_cell_volume 4349.7(15)
_cod_original_formula_sum 'C33 H45 Cl3 Fe N7 O10.50'
_cod_database_code 4327540

loop_
_symmetry_equiv_pos_as_xyz
'x, y, z'
'-x+1/2, y+1/2, -z+1/2'
'-x, -y, -z'
'x-1/2, -y-1/2, z-1/2'

loop_
_atom_site_label
_atom_site_type_symbol
_atom_site_fract_x
_atom_site_fract_y
_atom_site_fract_z
_atom_site_U_iso_or_equiv
_atom_site_adp_type
_atom_site_occupancy
_atom_site_symmetry_multiplicity
_atom_site_calc_flag
_atom_site_refinement_flags
_atom_site_disorder_assembly
_atom_site_disorder_group
Fe Fe 1.22837(6) -0.61215(3) 1.10445(5) 0.0396(3) Uani 1 1 d . . .
O1 O 1.1246(3) -0.61374(17) 1.1759(2) 0.0480(9) Uani 1 1 d . . .
O2 O 1.1762(3) -0.69558(16) 1.0884(3) 0.0550(10) Uani 1 1 d . . .
O3 O 1.2926(3) -0.53234(16) 1.1581(2) 0.0448(9) Uani 1 1 d . . .
O4 O 1.3808(3) -0.63797(16) 1.1857(3) 0.0484(10) Uani 1 1 d . . .
O5 O 1.1012(3) -0.57217(14) 1.0033(2) 0.0395(9) Uani 1 1 d . . .
O6 O 1.2926(3) -0.62019(16) 1.0116(2) 0.0437(9) Uani 1 1 d . . .
O7 O 1.0498(5) -0.8680(2) 1.0889(4) 0.0932(17) Uani 1 1 d . . .
O8 O 1.7392(4) -0.6594(2) 1.2708(4) 0.0829(15) Uani 1 1 d . . .
O9 O 1.3542(3) -0.64931(16) 0.7784(3) 0.0534(10) Uani 1 1 d . . .
N1 N 1.4913(5) -0.7715(2) 1.0408(4) 0.0638(15) Uani 1 1 d . . .
N2 N 1.1729(6) -0.8112(2) 1.0546(5) 0.090(2) Uani 1 1 d . . .
H2A H 1.2041 -0.7767 1.0614 0.108 Uiso 1 1 calc R . .
N3 N 1.4153(4) -0.6672(2) 0.9235(3) 0.0526(12) Uani 1 1 d . . .
H3A H 1.4040 -0.6599 0.9709 0.063 Uiso 1 1 calc R . .
N4 N 1.5696(5) -0.7034(2) 1.2110(4) 0.0655(15) Uani 1 1 d . . .
H4A H 1.4965 -0.6990 1.1946 0.079 Uiso 1 1 calc R . .
N5 N 1.0031(5) -0.6729(2) 1.2133(4) 0.0630(14) Uani 1 1 d . . .
N6 N 1.4680(4) -0.4879(2) 1.2253(3) 0.0563(13) Uani 1 1 d . . .
N7 N 1.0427(4) -0.55610(18) 0.8564(3) 0.0401(11) Uani 1 1 d . . .
C1 C 0.9792(7) -0.6242(3) 1.2623(5) 0.076(2) Uani 1 1 d . . .
H1A H 1.0218 -0.5899 1.2578 0.113 Uiso 1 1 calc R . .
H1B H 1.0015 -0.6355 1.3223 0.113 Uiso 1 1 calc R . .
H1C H 0.8987 -0.6154 1.2392 0.113 Uiso 1 1 calc R . .
C2 C 1.0775(5) -0.6635(2) 1.1726(3) 0.0438(13) Uani 1 1 d . . .
C3 C 1.1072(5) -0.7124(3) 1.1274(4) 0.0519(15) Uani 1 1 d . . .
C4 C 1.0618(6) -0.7668(3) 1.1283(4) 0.0617(17) Uani 1 1 d . . .
C5 C 0.9809(6) -0.7723(3) 1.1714(4) 0.0644(17) Uani 1 1 d . . .
H5A H 0.9469 -0.8089 1.1713 0.077 Uiso 1 1 calc R . .
C6 C 0.9539(6) -0.7287(3) 1.2100(5) 0.072(2) Uani 1 1 d . . .
H6A H 0.9004 -0.7345 1.2363 0.086 Uiso 1 1 calc R . .
C7 C 1.0913(7) -0.8195(3) 1.0882(5) 0.0687(19) Uani 1 1 d . . .
C8 C 1.2138(8) -0.8547(3) 1.0076(6) 0.090(2) Uani 1 1 d . . .
H8A H 1.1507 -0.8682 0.9566 0.108 Uiso 1 1 calc R . .
H8B H 1.2455 -0.8886 1.0445 0.108 Uiso 1 1 calc R . .
C9 C 1.3056(7) -0.8262(4) 0.9803(5) 0.081(2) Uani 1 1 d . . .
H9A H 1.2791 -0.7873 0.9567 0.097 Uiso 1 1 calc R . .
H9B H 1.3145 -0.8498 0.9341 0.097 Uiso 1 1 calc R . .
C10 C 1.4227(7) -0.8196(3) 1.0525(5) 0.077(2) Uani 1 1 d . . .
H10A H 1.4115 -0.8138 1.1071 0.092 Uiso 1 1 calc R . .
H10B H 1.4649 -0.8563 1.0571 0.092 Uiso 1 1 calc R . .
C11 C 1.4126(6) -0.4304(3) 1.2153(6) 0.079(2) Uani 1 1 d . . .
H11A H 1.3310 -0.4353 1.1891 0.119 Uiso 1 1 calc R . .
H11B H 1.4386 -0.4057 1.1789 0.119 Uiso 1 1 calc R . .
H11C H 1.4317 -0.4121 1.2713 0.119 Uiso 1 1 calc R . .
C12 C 1.4029(5) -0.5363(2) 1.1984(4) 0.0454(14) Uani 1 1 d . . .
C13 C 1.4552(5) -0.5942(3) 1.2104(4) 0.0459(14) Uani 1 1 d . . .
C14 C 1.5725(5) -0.6002(3) 1.2408(4) 0.0551(16) Uani 1 1 d . . .
C15 C 1.6393(6) -0.5469(3) 1.2683(5) 0.072(2) Uani 1 1 d . . .
H15A H 1.7189 -0.5490 1.2903 0.086 Uiso 1 1 calc R . .
C16 C 1.5868(6) -0.4940(3) 1.2623(5) 0.073(2) Uani 1 1 d . . .
H16A H 1.6315 -0.4605 1.2836 0.087 Uiso 1 1 calc R . .
C17 C 1.6345(6) -0.6576(3) 1.2431(4) 0.0589(17) Uani 1 1 d . . .
C18 C 1.6139(6) -0.7618(3) 1.2014(5) 0.076(2) Uani 1 1 d . . .
H18A H 1.5694 -0.7920 1.2166 0.092 Uiso 1 1 calc R . .
H18B H 1.6928 -0.7651 1.2414 0.092 Uiso 1 1 calc R . .
C19 C 1.6091(6) -0.7726(3) 1.1093(5) 0.072(2) Uani 1 1 d . . .
H19A H 1.6554 -0.7428 1.0952 0.087 Uiso 1 1 calc R . .
H19B H 1.6434 -0.8109 1.1075 0.087 Uiso 1 1 calc R . .
C20 C 0.9355(5) -0.5289(3) 0.8584(4) 0.0516(15) Uani 1 1 d . . .
H20A H 0.9366 -0.5295 0.9168 0.077 Uiso 1 1 calc R . .
H20B H 0.8705 -0.5509 0.8212 0.077 Uiso 1 1 calc R . .
H20C H 0.9302 -0.4887 0.8384 0.077 Uiso 1 1 calc R . .
C21 C 1.1170(4) -0.5760(2) 0.9313(4) 0.0383(13) Uani 1 1 d . . .
C22 C 1.2249(4) -0.6037(2) 0.9334(4) 0.0359(12) Uani 1 1 d . . .
C23 C 1.2412(5) -0.6110(2) 0.8555(4) 0.0426(13) Uani 1 1 d . . .
C24 C 1.1575(5) -0.5881(2) 0.7800(4) 0.0459(14) Uani 1 1 d . . .
H24A H 1.1686 -0.5917 0.7276 0.055 Uiso 1 1 calc R . .
C25 C 1.0625(5) -0.5614(2) 0.7806(4) 0.0475(14) Uani 1 1 d . . .
H25A H 1.0096 -0.5464 0.7292 0.057 Uiso 1 1 calc R . .
C26 C 1.3437(5) -0.6440(2) 0.8509(4) 0.0453(14) Uani 1 1 d . . .
C27 C 1.5125(6) -0.7046(3) 0.9284(5) 0.0629(17) Uani 1 1 d . . .
H27A H 1.5820 -0.6879 0.9704 0.075 Uiso 1 1 calc R . .
H27B H 1.5207 -0.7048 0.8723 0.075 Uiso 1 1 calc R . .
C28 C 1.4985(6) -0.7676(3) 0.9544(5) 0.0657(18) Uani 1 1 d . . .
H28A H 1.4295 -0.7843 0.9119 0.079 Uiso 1 1 calc R . .
H28B H 1.5631 -0.7910 0.9537 0.079 Uiso 1 1 calc R . .
C1S C 0.8643(12) -0.7437(7) 0.8169(9) 0.073(4) Uani 0.50 1 d P . .
H1SA H 0.8622 -0.7753 0.7758 0.088 Uiso 0.50 1 calc PR . .
Cl1 Cl 0.8358(4) -0.6766(2) 0.7600(3) 0.0998(13) Uani 0.50 1 d P . .
Cl2 Cl 0.9986(4) -0.7425(3) 0.8958(3) 0.132(2) Uani 0.50 1 d P . .
Cl3 Cl 0.7574(4) -0.7579(3) 0.8590(3) 0.131(2) Uani 0.50 1 d P . .
C4S1 C 0.5398(12) -0.5179(6) 1.0289(9) 0.066(3) Uiso 0.50 1 d P . .
C4S2 C 0.6309(14) -0.5366(7) 1.0083(10) 0.081(4) Uiso 0.50 1 d P . .
C4S3 C 0.698(2) -0.5857(10) 1.0250(14) 0.119(6) Uiso 0.50 1 d P . .
C4S4 C 0.8121(12) -0.5881(6) 1.0250(9) 0.067(3) Uiso 0.50 1 d P . .
C4S5 C 0.8284(19) -0.6391(10) 1.0007(15) 0.114(6) Uiso 0.50 1 d P . .
C4S6 C 0.824(3) -0.6547(15) 0.929(2) 0.179(11) Uiso 0.50 1 d P . .
C2S C 1.0728(16) -0.5127(9) 1.4955(13) 0.104(5) Uiso 0.50 1 d P . 1
Cl4 Cl 1.1673(6) -0.5698(3) 1.5380(4) 0.136(2) Uiso 0.50 1 d P A 1
Cl5 Cl 0.9431(3) -0.53186(16) 1.4230(2) 0.1467(11) Uiso 1 1 d . . 1
O1S O 1.2492(11) -0.6056(6) 1.5095(8) 0.108(4) Uiso 0.50 1 d P B 2
C5S C 0.818(3) -0.9438(18) 0.873(2) 0.176(11) Uiso 0.50 1 d P C 3
O5S O 0.8386(11) -0.8885(6) 0.8731(8) 0.102(4) Uiso 0.50 1 d P C 3
C3S C 0.795(3) -0.9948(19) 0.890(2) 0.191(12) Uiso 0.50 1 d P D 4
O3S O 0.6873(12) -1.0150(6) 0.8659(8) 0.111(4) Uiso 0.50 1 d P D 4

loop_
_atom_site_aniso_label
_atom_site_aniso_U_11
_atom_site_aniso_U_22
_atom_site_aniso_U_33
_atom_site_aniso_U_23
_atom_site_aniso_U_13
_atom_site_aniso_U_12
Fe 0.0346(5) 0.0368(4) 0.0532(5) -0.0012(3) 0.0228(4) -0.0007(3)
O1 0.043(2) 0.053(2) 0.055(2) 0.0011(18) 0.027(2) -0.0009(18)
O2 0.052(3) 0.047(2) 0.077(3) -0.0019(19) 0.035(2) -0.0047(18)
O3 0.032(3) 0.048(2) 0.056(2) -0.0077(16) 0.018(2) -0.0041(16)
O4 0.042(3) 0.044(2) 0.063(3) 0.0030(18) 0.023(2) -0.0016(18)
O5 0.035(2) 0.045(2) 0.045(2) -0.0010(16) 0.0223(18) 0.0068(15)
O6 0.035(2) 0.051(2) 0.052(2) -0.0031(18) 0.024(2) 0.0026(16)
O7 0.140(5) 0.053(3) 0.098(4) 0.000(2) 0.057(4) -0.030(3)
O8 0.044(3) 0.092(4) 0.106(4) 0.000(3) 0.019(3) 0.018(2)
O9 0.059(3) 0.052(2) 0.063(3) -0.0100(19) 0.039(2) -0.0022(19)
N1 0.074(4) 0.052(3) 0.073(4) -0.002(3) 0.036(3) 0.013(3)
N2 0.120(6) 0.033(3) 0.144(6) -0.014(3) 0.083(5) -0.005(3)
N3 0.045(3) 0.060(3) 0.056(3) 0.000(2) 0.022(3) 0.017(2)
N4 0.050(4) 0.060(4) 0.081(4) 0.009(3) 0.018(3) 0.019(3)
N5 0.055(4) 0.064(3) 0.075(4) 0.008(3) 0.030(3) -0.011(3)
N6 0.039(4) 0.058(3) 0.071(3) -0.013(2) 0.019(3) -0.010(2)
N7 0.035(3) 0.036(2) 0.050(3) -0.0029(19) 0.018(2) 0.0042(19)
C1 0.081(5) 0.084(5) 0.086(5) -0.016(4) 0.059(5) -0.018(4)
C2 0.046(4) 0.045(3) 0.046(3) 0.002(2) 0.024(3) -0.010(3)
C3 0.046(4) 0.055(4) 0.057(4) 0.012(3) 0.022(3) -0.009(3)
C4 0.069(5) 0.053(4) 0.065(4) 0.010(3) 0.027(4) -0.007(3)
C5 0.066(5) 0.062(4) 0.073(4) 0.009(4) 0.034(4) -0.016(3)
C6 0.078(5) 0.083(5) 0.070(5) 0.002(4) 0.043(4) -0.027(4)
C7 0.092(6) 0.046(4) 0.083(5) 0.003(3) 0.049(4) -0.008(3)
C8 0.102(7) 0.063(5) 0.117(7) -0.019(4) 0.052(6) -0.014(4)
C9 0.084(6) 0.075(5) 0.092(6) -0.020(4) 0.041(5) 0.001(4)
C10 0.082(6) 0.073(5) 0.088(5) 0.005(4) 0.046(5) 0.013(4)
C11 0.052(5) 0.061(4) 0.130(7) -0.035(4) 0.041(4) -0.016(3)
C12 0.045(4) 0.044(3) 0.050(3) -0.009(2) 0.022(3) -0.006(3)
C13 0.033(4) 0.058(4) 0.046(3) -0.003(3) 0.015(3) 0.001(3)
C14 0.041(4) 0.068(4) 0.051(4) 0.003(3) 0.011(3) 0.001(3)
C15 0.036(4) 0.084(5) 0.091(5) -0.005(4) 0.019(4) -0.008(3)
C16 0.057(5) 0.069(5) 0.085(5) -0.016(4) 0.018(4) -0.019(4)
C17 0.038(5) 0.079(5) 0.056(4) 0.013(3) 0.012(3) 0.018(3)
C18 0.060(5) 0.073(5) 0.087(5) 0.015(4) 0.016(4) 0.025(4)
C19 0.050(5) 0.071(5) 0.089(5) 0.002(4) 0.017(4) 0.019(3)
C20 0.051(4) 0.052(3) 0.054(4) -0.004(3) 0.022(3) 0.013(3)
C21 0.036(3) 0.029(3) 0.051(4) -0.008(2) 0.018(3) -0.007(2)
C22 0.034(3) 0.027(3) 0.052(4) -0.003(2) 0.022(3) -0.003(2)
C23 0.048(4) 0.032(3) 0.058(4) -0.008(2) 0.031(3) -0.008(2)
C24 0.063(4) 0.042(3) 0.045(3) -0.001(2) 0.033(3) -0.002(3)
C25 0.046(4) 0.051(3) 0.046(3) -0.002(3) 0.017(3) 0.006(3)
C26 0.051(4) 0.032(3) 0.066(4) -0.011(3) 0.037(3) -0.008(3)
C27 0.052(4) 0.061(4) 0.089(5) -0.015(3) 0.041(4) 0.006(3)
C28 0.064(5) 0.057(4) 0.084(5) 0.003(3) 0.037(4) 0.017(3)
C1S 0.076(10) 0.092(11) 0.048(8) -0.007(7) 0.019(7) -0.009(8)
Cl1 0.115(4) 0.088(3) 0.101(3) -0.012(2) 0.045(3) -0.004(2)
Cl2 0.072(3) 0.223(7) 0.086(3) 0.007(3) 0.012(3) 0.010(3)
Cl3 0.100(4) 0.207(6) 0.099(3) -0.020(4) 0.051(3) -0.056(4)

loop_
_atom_type_symbol
_atom_type_description
_atom_type_scat_dispersion_real
_atom_type_scat_dispersion_imag
_atom_type_scat_source
Fe Fe 0.3463 0.8444 'International Tables Vol C Tables 4.2.6.8 and 6.1.1.4'
Cl Cl 0.1484 0.1585 'International Tables Vol C Tables 4.2.6.8 and 6.1.1.4'
O O 0.0106 0.0060 'International Tables Vol C Tables 4.2.6.8 and 6.1.1.4'
N N 0.0061 0.0033 'International Tables Vol C Tables 4.2.6.8 and 6.1.1.4'
C C 0.0033 0.0016 'International Tables Vol C Tables 4.2.6.8 and 6.1.1.4'
H H 0.0000 0.0000 'International Tables Vol C Tables 4.2.6.8 and 6.1.1.4'

loop_
_geom_angle_atom_site_label_1
_geom_angle_atom_site_label_2
_geom_angle_atom_site_label_3
_geom_angle
_geom_angle_site_symmetry_1
_geom_angle_site_symmetry_3
O4 Fe O2 90.00(17) . .
O4 Fe O6 86.26(16) . .
O2 Fe O6 90.95(16) . .
O4 Fe O3 80.51(16) . .
O2 Fe O3 163.20(16) . .
O6 Fe O3 102.15(15) . .
O4 Fe O1 105.17(15) . .
O2 Fe O1 79.21(16) . .
O6 Fe O1 164.77(15) . .
O3 Fe O1 89.85(15) . .
O4 Fe O5 162.35(14) . .
O2 Fe O5 100.93(16) . .
O6 Fe O5 79.81(15) . .
O3 Fe O5 91.81(15) . .
O1 Fe O5 90.58(14) . .
C2 O1 Fe 112.0(3) . .
C3 O2 Fe 117.1(4) . .
C12 O3 Fe 109.8(3) . .
C13 O4 Fe 112.8(3) . .
C21 O5 Fe 113.0(3) . .
C22 O6 Fe 115.9(3) . .
C10 N1 C28 115.4(6) . .
C10 N1 C19 110.9(6) . .
C28 N1 C19 110.1(5) . .
C7 N2 C8 126.5(6) . .
C26 N3 C27 123.9(5) . .
C17 N4 C18 123.7(6) . .
C2 N5 C6 119.9(6) . .
C2 N5 C1 118.4(5) . .
C6 N5 C1 121.6(5) . .
C12 N6 C16 119.1(5) . .
C12 N6 C11 119.0(5) . .
C16 N6 C11 121.8(5) . .
C21 N7 C25 121.7(5) . .
C21 N7 C20 116.8(4) . .
C25 N7 C20 121.5(5) . .
O1 C2 N5 121.0(5) . .
O1 C2 C3 119.7(5) . .
N5 C2 C3 119.2(5) . .
O2 C3 C4 128.6(6) . .
O2 C3 C2 111.8(5) . .
C4 C3 C2 119.6(5) . .
C3 C4 C5 117.2(6) . .
C3 C4 C7 123.5(6) . .
C5 C4 C7 119.4(6) . .
C6 C5 C4 122.8(6) . .
C5 C6 N5 121.2(6) . .
O7 C7 N2 121.6(6) . .
O7 C7 C4 123.1(7) . .
N2 C7 C4 115.2(6) . .
N2 C8 C9 108.9(6) . .
C8 C9 C10 115.1(7) . .
N1 C10 C9 114.8(6) . .
O3 C12 N6 121.2(5) . .
O3 C12 C13 118.6(5) . .
N6 C12 C13 120.2(6) . .
O4 C13 C14 125.5(5) . .
O4 C13 C12 113.7(5) . .
C14 C13 C12 120.7(5) . .
C13 C14 C15 117.0(6) . .
C13 C14 C17 124.5(6) . .
C15 C14 C17 118.5(6) . .
C16 C15 C14 120.3(6) . .
C15 C16 N6 122.3(6) . .
O8 C17 N4 123.4(6) . .
O8 C17 C14 120.8(7) . .
N4 C17 C14 115.7(6) . .
N4 C18 C19 112.1(5) . .
N1 C19 C18 115.0(6) . .
O5 C21 N7 123.5(5) . .
O5 C21 C22 117.2(5) . .
N7 C21 C22 119.3(5) . .
O6 C22 C23 128.3(5) . .
O6 C22 C21 113.5(4) . .
C23 C22 C21 118.2(5) . .
C22 C23 C24 117.8(5) . .
C22 C23 C26 121.5(5) . .
C24 C23 C26 120.7(5) . .
C25 C24 C23 122.6(5) . .
C24 C25 N7 120.3(5) . .
O9 C26 N3 123.9(5) . .
O9 C26 C23 118.8(6) . .
N3 C26 C23 117.3(5) . .
N3 C27 C28 112.3(5) . .
N1 C28 C27 112.8(5) . .
Cl2 C1S Cl1 110.3(8) . .
Cl2 C1S Cl3 112.4(8) . .
Cl1 C1S Cl3 109.7(9) . .
C4S1 C4S1 C4S2 118.0(17) 3_647 .
C4S3 C4S2 C4S1 135.4(16) . .
C4S2 C4S3 C4S4 125.3(19) . .
C4S5 C4S4 C4S3 108.2(17) . .
C4S6 C4S5 C4S4 128(3) . .
Cl5 C2S Cl4 116.1(11) . .
Cl5 C2S Cl5 110.2(11) . 3_748
Cl4 C2S Cl5 111.8(11) . 3_748
Cl5 C2S C2S 56.6(9) . 3_748
Cl4 C2S C2S 135.0(16) . 3_748
Cl5 C2S C2S 53.6(9) 3_748 3_748
C2S Cl5 C2S 69.8(11) . 3_748

loop_
_geom_bond_atom_site_label_1
_geom_bond_atom_site_label_2
_geom_bond_distance
_geom_bond_site_symmetry_2
Fe O4 1.979(4) .
Fe O2 1.979(4) .
Fe O6 1.982(3) .
Fe O3 2.040(4) .
Fe O1 2.050(4) .
Fe O5 2.050(4) .
O1 C2 1.260(6) .
O2 C3 1.307(7) .
O3 C12 1.299(6) .
O4 C13 1.316(7) .
O5 C21 1.278(6) .
O6 C22 1.315(6) .
O7 C7 1.212(8) .
O8 C17 1.221(7) .
O9 C26 1.258(6) .
N1 C10 1.441(9) .
N1 C28 1.466(8) .
N1 C19 1.497(8) .
N2 C7 1.342(8) .
N2 C8 1.456(9) .
N3 C26 1.317(8) .
N3 C27 1.459(7) .
N4 C17 1.303(8) .
N4 C18 1.461(8) .
N5 C2 1.350(7) .
N5 C6 1.395(8) .
N5 C1 1.459(9) .
N6 C12 1.339(7) .
N6 C16 1.395(8) .
N6 C11 1.453(8) .
N7 C21 1.327(7) .
N7 C25 1.368(7) .
N7 C20 1.488(7) .
C2 C3 1.455(8) .
C3 C4 1.357(8) .
C4 C5 1.440(9) .
C4 C7 1.473(9) .
C5 C6 1.282(10) .
C8 C9 1.521(11) .
C9 C10 1.523(11) .
C12 C13 1.443(8) .
C13 C14 1.374(8) .
C14 C15 1.441(9) .
C14 C17 1.504(9) .
C15 C16 1.348(10) .
C18 C19 1.522(10) .
C21 C22 1.477(7) .
C22 C23 1.384(7) .
C23 C24 1.403(8) .
C23 C26 1.509(8) .
C24 C25 1.337(8) .
C27 C28 1.514(9) .
C1S Cl2 1.712(15) .
C1S Cl1 1.749(16) .
C1S Cl3 1.750(15) .
C4S1 C4S1 1.36(3) 3_647
C4S1 C4S2 1.37(2) .
C4S2 C4S3 1.36(3) .
C4S3 C4S4 1.42(2) .
C4S4 C4S5 1.26(2) .
C4S5 C4S6 1.22(3) .
C2S Cl5 1.686(19) .
C2S Cl4 1.72(2) .
C2S Cl5 1.75(2) 3_748
C2S C2S 1.97(4) 3_748
Cl5 C2S 1.75(2) 3_748
C5S O5S 1.27(4) .
C3S O3S 1.34(4) .
